data_4513837
loop_
_publ_author_name
'Semwal, Shrivats'
'Choudhury, Joyanta'

_publ_section_title
;
 Molecular Coordination-Switch in a New Role: Controlling Highly Selective
 Catalytic Hydrogenation with Switchability Function
;
_journal_issue 4
_journal_name_full 'ACS Catalysis'
_journal_page_first 2424
_journal_paper_doi 10.1021/acscatal.6b00150
_journal_volume 6
_journal_year 2016
_chemical_formula_sum 'C23 H26 I2 Ir N3'
_chemical_formula_weight 790.47
_chemical_name_systematic
;
 ?
;
_space_group_crystal_system monoclinic
_space_group_IT_number 14
_space_group_name_Hall '-P 2ybc'
_space_group_name_H-M_alt 'P 1 21/c 1'
_symmetry_space_group_name_Hall '-P 2ybc'
_symmetry_space_group_name_H-M 'P 1 21/c 1'
_atom_sites_solution_hydrogens geom
_audit_creation_method SHELXL-2014
_cell_angle_alpha 90
_cell_angle_beta 103.5200(10)
_cell_angle_gamma 90
_cell_formula_units_Z 4
_cell_length_a 17.0173(3)
_cell_length_b 7.79300(10)
_cell_length_c 19.3018(3)
_cell_measurement_reflns_used 47276
_cell_measurement_temperature 160(2)
_cell_measurement_theta_max 27.875
_cell_measurement_theta_min 1.231
_cell_volume 2488.79(7)
_computing_structure_refinement 'SHELXL-2014 (Sheldrick, 2014)'
_diffrn_ambient_temperature 160(2)
_diffrn_measured_fraction_theta_full 1.000
_diffrn_measured_fraction_theta_max 1.000
_diffrn_measurement_device_type 'Bruker APEX-II CCD'
_diffrn_radiation_type MoK\a
_diffrn_radiation_wavelength 0.71073
_diffrn_reflns_av_R_equivalents 0.0510
_diffrn_reflns_av_unetI/netI 0.0368
_diffrn_reflns_Laue_measured_fraction_full 1.000
_diffrn_reflns_Laue_measured_fraction_max 1.000
_diffrn_reflns_limit_h_max 22
_diffrn_reflns_limit_h_min -22
_diffrn_reflns_limit_k_max 9
_diffrn_reflns_limit_k_min -10
_diffrn_reflns_limit_l_max 25
_diffrn_reflns_limit_l_min -23
_diffrn_reflns_number 47276
_diffrn_reflns_point_group_measured_fraction_full 1.000
_diffrn_reflns_point_group_measured_fraction_max 1.000
_diffrn_reflns_theta_full 25.242
_diffrn_reflns_theta_max 27.875
_diffrn_reflns_theta_min 1.231
_exptl_absorpt_coefficient_mu 7.859
_exptl_absorpt_correction_T_max 0.453
_exptl_absorpt_correction_T_min 0.242
_exptl_absorpt_correction_type multi-scan
_exptl_absorpt_process_details SADABS
_exptl_crystal_colour yellow
_exptl_crystal_density_diffrn 2.110
_exptl_crystal_description needle
_exptl_crystal_F_000 1472
_exptl_crystal_size_max 0.250
_exptl_crystal_size_mid 0.190
_exptl_crystal_size_min 0.120
_refine_diff_density_max 3.435
_refine_diff_density_min -2.289
_refine_diff_density_rms 0.272
_refine_ls_extinction_method none
_refine_ls_goodness_of_fit_ref 1.066
_refine_ls_hydrogen_treatment constr
_refine_ls_matrix_type full
_refine_ls_number_parameters 185
_refine_ls_number_reflns 5950
_refine_ls_number_restraints 6
_refine_ls_restrained_S_all 1.066
_refine_ls_R_factor_all 0.0665
_refine_ls_R_factor_gt 0.0529
_refine_ls_shift/su_max 0.001
_refine_ls_shift/su_mean 0.000
_refine_ls_structure_factor_coef Fsqd
_refine_ls_weighting_details 'w=1/[\s^2^(Fo^2^)+(0.0808P)^2^+28.7862P] where P=(Fo^2^+2Fc^2^)/3'
_refine_ls_weighting_scheme calc
_refine_ls_wR_factor_gt 0.1439
_refine_ls_wR_factor_ref 0.1555
_reflns_Friedel_coverage 0.000
_reflns_number_gt 4799
_reflns_number_total 5950
_reflns_threshold_expression 'I > 2\s(I)'
_cod_data_source_file cs6b00150_si_002.cif
_cod_data_source_block complex1
_cod_depositor_comments 'Adding full bibliography for 4513837--4513838.cif.'
_cod_database_code 4513837
_shelx_space_group_comment
;
The symmetry employed for this shelxl refinement is uniquely defined
by the following loop, which should always be used as a source of
symmetry information in preference to the above space-group names.
They are only intended as comments.
;
_shelx_estimated_absorpt_t_min 0.244
_shelx_estimated_absorpt_t_max 0.452
_shelxl_version_number 2014-1

loop_
_space_group_symop_operation_xyz
'x, y, z'
'-x, y+1/2, -z+1/2'
'-x, -y, -z'
'x, -y-1/2, z-1/2'

loop_
_atom_site_label
_atom_site_type_symbol
_atom_site_fract_x
_atom_site_fract_y
_atom_site_fract_z
_atom_site_U_iso_or_equiv
_atom_site_adp_type
_atom_site_occupancy
_atom_site_site_symmetry_order
_atom_site_calc_flag
_atom_site_refinement_flags_posn
_atom_site_refinement_flags_adp
C1 C 0.0872(6) -0.0155(15) 0.8517(6) 0.041(2) Uani 1 1 d . .
H1 H 0.0621 -0.0787 0.8814 0.050 Uiso 1 1 calc R U
C2 C 0.0449(8) 0.0395(16) 0.7840(7) 0.054(3) Uani 1 1 d . .
H2 H -0.0095 0.0121 0.7679 0.064 Uiso 1 1 calc R U
C3 C 0.0841(8) 0.1356(16) 0.7405(6) 0.052(3) Uani 1 1 d . .
H3 H 0.0553 0.1667 0.6951 0.063 Uiso 1 1 calc R U
C4 C 0.1617(7) 0.1840(14) 0.7621(5) 0.041(2) Uani 1 1 d . .
H4 H 0.1860 0.2508 0.7330 0.049 Uiso 1 1 calc R U
C5 C 0.2045(6) 0.1320(11) 0.8287(5) 0.033(2) Uani 1 1 d . .
C6 C 0.1685(6) 0.0294(12) 0.8724(5) 0.0312(19) Uani 1 1 d . .
C7 C 0.2912(6) 0.0810(11) 0.9296(4) 0.0263(17) Uani 1 1 d . .
C8 C 0.3592(5) 0.0837(11) 0.9913(5) 0.0274(18) Uani 1 1 d . .
C9 C 0.4311(6) 0.1711(13) 0.9972(6) 0.036(2) Uani 1 1 d . .
H9 H 0.4406 0.2323 0.9586 0.044 Uiso 1 1 calc R U
C10 C 0.4878(6) 0.1670(13) 1.0597(6) 0.037(2) Uani 1 1 d . .
H10 H 0.5362 0.2264 1.0643 0.044 Uiso 1 1 calc R U
C11 C 0.3410(5) -0.0053(11) 1.0497(4) 0.0260(17) Uani 1 1 d . .
C12 C 0.4019(6) -0.0029(13) 1.1113(5) 0.034(2) Uani 1 1 d . .
H12 H 0.3936 -0.0577 1.1518 0.040 Uiso 1 1 calc R U
C13 C 0.5377(7) 0.0627(15) 1.1814(6) 0.043(2) Uani 1 1 d . .
H13A H 0.5177 -0.0036 1.2155 0.064 Uiso 1 1 calc R U
H13B H 0.5525 0.1751 1.2004 0.064 Uiso 1 1 calc R U
H13C H 0.5843 0.0069 1.1716 0.064 Uiso 1 1 calc R U
C14 C 0.1718(7) -0.3665(9) 0.9979(6) 0.136(3) Uani 1 1 d G .
C15 C 0.1315(7) -0.2969(9) 1.0463(6) 0.136(3) Uani 1 1 d G .
C16 C 0.1865(7) -0.2830(9) 1.1120(6) 0.136(3) Uani 1 1 d G .
C17 C 0.2608(7) -0.3441(9) 1.1041(6) 0.136(3) Uani 1 1 d G .
C18 C 0.2517(7) -0.3957(9) 1.0336(6) 0.136(3) Uani 1 1 d G U
C20 C 0.1359(9) -0.4031(15) 0.9218(8) 0.136(3) Uani 1 1 d G .
H20A H 0.1764 -0.4507 0.9002 0.204 Uiso 1 1 calc R U
H20B H 0.1156 -0.2986 0.8978 0.204 Uiso 1 1 calc R U
H20C H 0.0924 -0.4836 0.9180 0.204 Uiso 1 1 calc R U
C21 C 0.0453(9) -0.2464(15) 1.0308(8) 0.136(3) Uani 1 1 d G .
H21A H 0.0207 -0.2690 0.9816 0.204 Uiso 1 1 calc R U
H21B H 0.0412 -0.1262 1.0403 0.204 Uiso 1 1 calc R U
H21C H 0.0180 -0.3113 1.0604 0.204 Uiso 1 1 calc R U
C22 C 0.1691(9) -0.2153(15) 1.1785(9) 0.136(3) Uani 1 1 d G .
H22A H 0.1134 -0.1817 1.1696 0.204 Uiso 1 1 calc R U
H22B H 0.2029 -0.1176 1.1943 0.204 Uiso 1 1 calc R U
H22C H 0.1798 -0.3027 1.2145 0.204 Uiso 1 1 calc R U
C23 C 0.3363(9) -0.3527(15) 1.1607(9) 0.136(3) Uani 1 1 d G .
H23A H 0.3788 -0.3998 1.1414 0.204 Uiso 1 1 calc R U
H23B H 0.3279 -0.4245 1.1988 0.204 Uiso 1 1 calc R U
H23C H 0.3511 -0.2394 1.1786 0.204 Uiso 1 1 calc R U
C19 C 0.3158(9) -0.4688(15) 1.0021(8) 0.136(3) Uani 1 1 d G U
H19A H 0.2938 -0.4935 0.9526 0.204 Uiso 1 1 calc R U
H19B H 0.3359 -0.5726 1.0267 0.204 Uiso 1 1 calc R U
H19C H 0.3591 -0.3875 1.0065 0.204 Uiso 1 1 calc R U
N1 N 0.2825(5) 0.1613(11) 0.8657(4) 0.0324(17) Uani 1 1 d . .
H005 H 0.3188 0.2190 0.8514 0.039 Uiso 1 1 calc R U
N3 N 0.4738(5) 0.0775(11) 1.1143(4) 0.0340(18) Uani 1 1 d . .
N2 N 0.2255(4) -0.0001(9) 0.9354(4) 0.0251(15) Uani 1 1 d . .
I2 I 0.17341(4) 0.17837(8) 1.07207(3) 0.03890(18) Uani 1 1 d . .
I3 I 0.41387(5) 0.45556(10) 0.82362(4) 0.0526(2) Uani 1 1 d . .
Ir01 Ir 0.23007(2) -0.12084(4) 1.03331(2) 0.02441(12) Uani 1 1 d . .

loop_
_atom_site_aniso_label
_atom_site_aniso_U_11
_atom_site_aniso_U_22
_atom_site_aniso_U_33
_atom_site_aniso_U_23
_atom_site_aniso_U_13
_atom_site_aniso_U_12
C1 0.034(5) 0.047(6) 0.038(5) 0.004(5) -0.002(4) -0.002(5)
C2 0.046(6) 0.050(7) 0.055(7) 0.005(6) -0.008(5) -0.005(6)
C3 0.059(7) 0.051(7) 0.037(6) 0.013(5) -0.008(5) 0.006(6)
C4 0.050(6) 0.042(6) 0.029(5) 0.007(4) 0.004(4) 0.005(5)
C5 0.046(6) 0.025(4) 0.027(4) -0.003(3) 0.008(4) 0.002(4)
C6 0.034(5) 0.028(5) 0.030(5) 0.000(4) 0.005(4) 0.001(4)
C7 0.033(5) 0.025(4) 0.023(4) -0.002(3) 0.010(3) 0.003(4)
C8 0.023(4) 0.021(4) 0.040(5) -0.004(4) 0.010(4) -0.002(3)
C9 0.036(5) 0.034(5) 0.040(5) -0.001(4) 0.011(4) -0.002(4)
C10 0.031(5) 0.033(5) 0.048(6) -0.006(4) 0.010(4) -0.008(4)
C11 0.026(4) 0.024(4) 0.025(4) 0.001(3) 0.000(3) 0.001(3)
C12 0.036(5) 0.031(5) 0.034(5) -0.001(4) 0.006(4) -0.006(4)
C13 0.039(6) 0.045(6) 0.038(5) 0.001(5) -0.005(4) -0.003(5)
C14 0.190(9) 0.048(3) 0.189(9) 0.036(5) 0.085(7) -0.004(5)
C15 0.190(9) 0.048(3) 0.189(9) 0.036(5) 0.085(7) -0.004(5)
C16 0.190(9) 0.048(3) 0.189(9) 0.036(5) 0.085(7) -0.004(5)
C17 0.190(9) 0.048(3) 0.189(9) 0.036(5) 0.085(7) -0.004(5)
C18 0.190(9) 0.048(3) 0.189(9) 0.036(5) 0.085(7) -0.004(5)
C20 0.190(9) 0.048(3) 0.189(9) 0.036(5) 0.085(7) -0.004(5)
C21 0.190(9) 0.048(3) 0.189(9) 0.036(5) 0.085(7) -0.004(5)
C22 0.190(9) 0.048(3) 0.189(9) 0.036(5) 0.085(7) -0.004(5)
C23 0.190(9) 0.048(3) 0.189(9) 0.036(5) 0.085(7) -0.004(5)
C19 0.190(9) 0.048(3) 0.189(9) 0.036(5) 0.085(7) -0.004(5)
N1 0.038(4) 0.034(4) 0.025(4) 0.003(3) 0.006(3) -0.003(3)
N3 0.022(4) 0.038(4) 0.037(4) 0.000(4) -0.003(3) -0.001(3)
N2 0.026(4) 0.025(4) 0.023(3) -0.002(3) 0.001(3) 0.001(3)
I2 0.0533(4) 0.0302(3) 0.0369(4) -0.0008(3) 0.0180(3) 0.0072(3)
I3 0.0691(5) 0.0460(4) 0.0461(4) 0.0037(3) 0.0202(4) -0.0163(4)
Ir01 0.02397(19) 0.02150(19) 0.02611(19) 0.00201(12) 0.00250(13) -0.00099(12)

loop_
_atom_type_symbol
_atom_type_description
_atom_type_scat_dispersion_real
_atom_type_scat_dispersion_imag
_atom_type_scat_source
C C 0.0033 0.0016 'International Tables Vol C Tables 4.2.6.8 and 6.1.1.4'
H H 0.0000 0.0000 'International Tables Vol C Tables 4.2.6.8 and 6.1.1.4'
N N 0.0061 0.0033 'International Tables Vol C Tables 4.2.6.8 and 6.1.1.4'
I I -0.4742 1.8119 'International Tables Vol C Tables 4.2.6.8 and 6.1.1.4'
Ir Ir -1.4442 7.9887 'International Tables Vol C Tables 4.2.6.8 and 6.1.1.4'

loop_
_geom_angle_atom_site_label_1
_geom_angle_atom_site_label_2
_geom_angle_atom_site_label_3
_geom_angle
C6 C1 C2 116.7(10)
C6 C1 H1 121.7
C2 C1 H1 121.7
C1 C2 C3 120.5(11)
C1 C2 H2 119.8
C3 C2 H2 119.8
C4 C3 C2 122.3(10)
C4 C3 H3 118.9
C2 C3 H3 118.9
C3 C4 C5 118.2(11)
C3 C4 H4 120.9
C5 C4 H4 120.9
N1 C5 C4 132.1(10)
N1 C5 C6 106.7(8)
C4 C5 C6 121.2(10)
N2 C6 C1 130.8(9)
N2 C6 C5 107.9(8)
C1 C6 C5 121.1(9)
N2 C7 N1 112.7(8)
N2 C7 C8 117.9(8)
N1 C7 C8 129.3(8)
C9 C8 C11 122.0(9)
C9 C8 C7 126.5(9)
C11 C8 C7 111.4(8)
C10 C9 C8 119.6(10)
C10 C9 H9 120.2
C8 C9 H9 120.2
N3 C10 C9 119.6(9)
N3 C10 H10 120.2
C9 C10 H10 120.2
C12 C11 C8 114.7(8)
C12 C11 Ir01 128.1(7)
C8 C11 Ir01 117.2(6)
N3 C12 C11 121.9(9)
N3 C12 H12 119.1
C11 C12 H12 119.1
N3 C13 H13A 109.5
N3 C13 H13B 109.5
H13A C13 H13B 109.5
N3 C13 H13C 109.5
H13A C13 H13C 109.5
H13B C13 H13C 109.5
C18 C14 C15 108.0
C18 C14 C20 126.0
C15 C14 C20 126.0
C18 C14 Ir01 70.7(3)
C15 C14 Ir01 73.0(3)
C20 C14 Ir01 122.0(3)
C16 C15 C14 108.0
C16 C15 C21 126.0
C14 C15 C21 126.0
C16 C15 Ir01 72.0(3)
C14 C15 Ir01 70.2(3)
C21 C15 Ir01 123.4(3)
C15 C16 C17 108.0
C15 C16 C22 126.0
C17 C16 C22 126.0
C15 C16 Ir01 71.6(3)
C17 C16 Ir01 70.4(3)
C22 C16 Ir01 123.6(3)
C16 C17 C18 108.0
C16 C17 C23 126.0
C18 C17 C23 126.0
C16 C17 Ir01 73.0(3)
C18 C17 Ir01 70.4(3)
C23 C17 Ir01 122.3(3)
C17 C18 C14 108.0
C17 C18 C19 126.0
C14 C18 C19 126.0
C17 C18 Ir01 72.4(3)
C14 C18 Ir01 72.1(3)
C19 C18 Ir01 121.3(3)
C14 C20 H20A 109.5
C14 C20 H20B 109.5
H20A C20 H20B 109.5
C14 C20 H20C 109.5
H20A C20 H20C 109.5
H20B C20 H20C 109.5
C15 C21 H21A 109.5
C15 C21 H21B 109.5
H21A C21 H21B 109.5
C15 C21 H21C 109.5
H21A C21 H21C 109.5
H21B C21 H21C 109.5
C16 C22 H22A 109.5
C16 C22 H22B 109.5
H22A C22 H22B 109.5
C16 C22 H22C 109.5
H22A C22 H22C 109.5
H22B C22 H22C 109.5
C17 C23 H23A 109.5
C17 C23 H23B 109.5
H23A C23 H23B 109.5
C17 C23 H23C 109.5
H23A C23 H23C 109.5
H23B C23 H23C 109.5
C18 C19 H19A 109.5
C18 C19 H19B 109.5
H19A C19 H19B 109.5
C18 C19 H19C 109.5
H19A C19 H19C 109.5
H19B C19 H19C 109.5
C7 N1 C5 106.4(8)
C7 N1 H005 126.8
C5 N1 H005 126.8
C10 N3 C12 122.1(8)
C10 N3 C13 120.0(9)
C12 N3 C13 117.9(9)
C7 N2 C6 106.3(7)
C7 N2 Ir01 116.1(6)
C6 N2 Ir01 137.4(6)
C11 Ir01 N2 77.3(3)
C11 Ir01 C18 106.5(4)
N2 Ir01 C18 114.5(4)
C11 Ir01 C14 140.0(4)
N2 Ir01 C14 101.1(3)
C18 Ir01 C14 37.21(18)
C11 Ir01 C17 100.1(4)
N2 Ir01 C17 150.3(3)
C18 Ir01 C17 37.14(17)
C14 Ir01 C17 61.8(3)
C11 Ir01 C15 160.9(4)
N2 Ir01 C15 120.6(4)
C18 Ir01 C15 61.6(3)
C14 Ir01 C15 36.74(17)
C17 Ir01 C15 61.2(3)
C11 Ir01 C16 125.8(4)
N2 Ir01 C16 156.9(4)
C18 Ir01 C16 61.5(3)
C14 Ir01 C16 61.3(3)
C17 Ir01 C16 36.64(17)
C15 Ir01 C16 36.41(16)
C11 Ir01 I2 87.3(2)
N2 Ir01 I2 85.5(2)
C18 Ir01 I2 157.5(3)
C14 Ir01 I2 132.6(3)
C17 Ir01 I2 124.1(3)
C15 Ir01 I2 100.0(3)
C16 Ir01 I2 96.0(3)

loop_
_geom_bond_atom_site_label_1
_geom_bond_atom_site_label_2
_geom_bond_distance
C1 C6 1.393(14)
C1 C2 1.403(15)
C1 H1 0.9300
C2 C3 1.406(18)
C2 H2 0.9300
C3 C4 1.342(17)
C3 H3 0.9300
C4 C5 1.382(13)
C4 H4 0.9300
C5 N1 1.373(13)
C5 C6 1.402(13)
C6 N2 1.386(11)
C7 N2 1.311(12)
C7 N1 1.359(11)
C7 C8 1.454(13)
C8 C9 1.381(13)
C8 C11 1.417(13)
C9 C10 1.357(15)
C9 H9 0.9300
C10 N3 1.332(14)
C10 H10 0.9300
C11 C12 1.383(12)
C11 Ir01 2.049(9)
C12 N3 1.363(12)
C12 H12 0.9300
C13 N3 1.488(12)
C13 H13A 0.9600
C13 H13B 0.9600
C13 H13C 0.9600
C14 C18 1.393(6)
C14 C15 1.393(6)
C14 C20 1.480(7)
C14 Ir01 2.191(9)
C15 C16 1.392(6)
C15 C21 1.480(7)
C15 Ir01 2.226(8)
C16 C17 1.393(6)
C16 C22 1.480(7)
C16 Ir01 2.231(8)
C17 C18 1.393(6)
C17 C23 1.480(7)
C17 Ir01 2.198(8)
C18 C19 1.480(7)
C18 Ir01 2.173(8)
C20 H20A 0.9600
C20 H20B 0.9600
C20 H20C 0.9600
C21 H21A 0.9600
C21 H21B 0.9600
C21 H21C 0.9600
C22 H22A 0.9600
C22 H22B 0.9600
C22 H22C 0.9600
C23 H23A 0.9600
C23 H23B 0.9600
C23 H23C 0.9600
C19 H19A 0.9600
C19 H19B 0.9600
C19 H19C 0.9600
N1 H005 0.8600
N2 Ir01 2.097(7)
I2 Ir01 2.6951(7)

loop_
_geom_hbond_atom_site_label_D
_geom_hbond_atom_site_label_H
_geom_hbond_atom_site_label_A
_geom_hbond_distance_DH
_geom_hbond_distance_HA
_geom_hbond_distance_DA
_geom_hbond_angle_DHA
_geom_hbond_site_symmetry_A
C4 H4 I2 0.93 3.11 3.871(10) 139.9 4_565
C9 H9 I3 0.93 3.08 3.971(11) 161.7 .
C10 H10 I3 0.93 3.27 3.842(10) 121.9 3_667
C13 H13A I3 0.96 3.06 3.834(12) 139.2 4_566
C13 H13B I3 0.96 2.99 3.850(12) 149.5 3_667
N1 H005 I3 0.86 2.59 3.430(8) 165.6 .

loop_
_geom_torsion_atom_site_label_1
_geom_torsion_atom_site_label_2
_geom_torsion_atom_site_label_3
_geom_torsion_atom_site_label_4
_geom_torsion
C6 C1 C2 C3 -0.3(18)
C1 C2 C3 C4 -2(2)
C2 C3 C4 C5 2.1(19)
C3 C4 C5 N1 -179.1(11)
C3 C4 C5 C6 0.9(16)
C2 C1 C6 N2 177.9(10)
C2 C1 C6 C5 3.2(16)
N1 C5 C6 N2 0.6(10)
C4 C5 C6 N2 -179.4(9)
N1 C5 C6 C1 176.3(9)
C4 C5 C6 C1 -3.7(15)
N2 C7 C8 C9 -175.5(9)
N1 C7 C8 C9 -0.3(16)
N2 C7 C8 C11 -0.4(11)
N1 C7 C8 C11 174.7(9)
C11 C8 C9 C10 2.6(15)
C7 C8 C9 C10 177.2(9)
C8 C9 C10 N3 0.6(16)
C9 C8 C11 C12 -2.5(13)
C7 C8 C11 C12 -177.8(8)
C9 C8 C11 Ir01 177.7(7)
C7 C8 C11 Ir01 2.5(10)
C8 C11 C12 N3 -0.8(14)
Ir01 C11 C12 N3 179.0(7)
C18 C14 C15 C16 0.0
C20 C14 C15 C16 180.0
Ir01 C14 C15 C16 -62.5(3)
C18 C14 C15 C21 180.0
C20 C14 C15 C21 0.0
Ir01 C14 C15 C21 117.5(3)
C18 C14 C15 Ir01 62.5(3)
C20 C14 C15 Ir01 -117.5(3)
C14 C15 C16 C17 0.0
C21 C15 C16 C17 180.0
Ir01 C15 C16 C17 -61.3(3)
C14 C15 C16 C22 180.0
C21 C15 C16 C22 0.0
Ir01 C15 C16 C22 118.7(3)
C14 C15 C16 Ir01 61.3(3)
C21 C15 C16 Ir01 -118.7(3)
C15 C16 C17 C18 0.0
C22 C16 C17 C18 180.0
Ir01 C16 C17 C18 -62.1(3)
C15 C16 C17 C23 180.0
C22 C16 C17 C23 0.0
Ir01 C16 C17 C23 117.9(3)
C15 C16 C17 Ir01 62.1(3)
C22 C16 C17 Ir01 -117.9(3)
C16 C17 C18 C14 0.0
C23 C17 C18 C14 180.0
Ir01 C17 C18 C14 -63.7(3)
C16 C17 C18 C19 180.0
C23 C17 C18 C19 0.0
Ir01 C17 C18 C19 116.3(3)
C16 C17 C18 Ir01 63.7(3)
C23 C17 C18 Ir01 -116.3(3)
C15 C14 C18 C17 0.0
C20 C14 C18 C17 180.0
Ir01 C14 C18 C17 64.0(3)
C15 C14 C18 C19 180.0
C20 C14 C18 C19 0.0
Ir01 C14 C18 C19 -116.0(3)
C15 C14 C18 Ir01 -64.0(3)
C20 C14 C18 Ir01 116.0(3)
N2 C7 N1 C5 1.5(10)
C8 C7 N1 C5 -173.9(9)
C4 C5 N1 C7 178.8(10)
C6 C5 N1 C7 -1.2(10)
C9 C10 N3 C12 -4.0(16)
C9 C10 N3 C13 175.9(10)
C11 C12 N3 C10 4.1(15)
C11 C12 N3 C13 -175.8(9)
N1 C7 N2 C6 -1.1(10)
C8 C7 N2 C6 174.8(8)
N1 C7 N2 Ir01 -177.7(6)
C8 C7 N2 Ir01 -1.7(10)
C1 C6 N2 C7 -174.9(11)
C5 C6 N2 C7 0.3(10)
C1 C6 N2 Ir01 0.5(17)
C5 C6 N2 Ir01 175.7(7)
